data_2232871
loop_
_publ_author_name
'Veith, Michael'
'Belot, Celine'
'Huch, Volker'

_publ_section_title
;
 Tris(tetrahydrofuran-\k<i>O</i>)tris[tris(thiophen-2-yl)methanolato-\k<i>O</i>]terbium(III)
 tetrahydrofuran monosolvate
;
_journal_coeditor_code NC2251
_journal_issue 12
_journal_name_full 'Acta Crystallographica Section E'
_journal_page_first m1712
_journal_paper_doi 10.1107/S160053681104623X
_journal_volume 67
_journal_year 2011
_chemical_formula_iupac '[Tb (C13 H9 O S3)3 (C4 H8 O)3], C4 H8 O'
_chemical_formula_moiety 'C51 H51 O6 S9 Tb, C4 H8 O'
_chemical_formula_sum 'C55 H59 O7 S9 Tb'
_chemical_formula_weight 1279.48
_chemical_name_systematic
;
Tris(tetrahydrofuran-\k<i>O</i>)tris[tris(thiophen-2-yl)methanolato-
\k<i>O</i>]terbium(III) tetrahydrofuran monosolvate
;
_space_group_IT_number 146
_symmetry_cell_setting trigonal
_symmetry_space_group_name_Hall 'R 3'
_symmetry_space_group_name_H-M 'R 3 :H'
_atom_sites_solution_hydrogens geom
_atom_sites_solution_primary direct
_atom_sites_solution_secondary difmap
_audit_creation_method SHELXL-97
_cell_angle_alpha 90.00
_cell_angle_beta 90.00
_cell_angle_gamma 120.00
_cell_formula_units_Z 3
_cell_length_a 13.9131(4)
_cell_length_b 13.9131(4)
_cell_length_c 24.6789(7)
_cell_measurement_reflns_used 9799
_cell_measurement_temperature 132(2)
_cell_measurement_theta_max 31.97
_cell_measurement_theta_min 2.93
_cell_volume 4137.2(2)
_computing_cell_refinement 'SAINT (Bruker, 2010)'
_computing_data_collection 'APEX2 (Bruker, 2010)'
_computing_data_reduction 'SAINT (Bruker, 2010)'
_computing_molecular_graphics 'DIAMOND (Brandenburg, 1999)'
_computing_publication_material 'SHELXTL (Sheldrick, 2008)'
_computing_structure_refinement 'SHELXL97 (Sheldrick, 2008)'
_computing_structure_solution 'SHELXS97 (Sheldrick, 2008)'
_diffrn_ambient_temperature 132(2)
_diffrn_measured_fraction_theta_full 0.997
_diffrn_measured_fraction_theta_max 0.997
_diffrn_measurement_device_type 'Bruker APEXII CCD'
_diffrn_measurement_method '\f and \w scans'
_diffrn_radiation_monochromator graphite
_diffrn_radiation_source 'fine-focus sealed tube'
_diffrn_radiation_type MoK\a
_diffrn_radiation_wavelength 0.71073
_diffrn_reflns_av_R_equivalents 0.0917
_diffrn_reflns_av_sigmaI/netI 0.0611
_diffrn_reflns_limit_h_max 20
_diffrn_reflns_limit_h_min -20
_diffrn_reflns_limit_k_max 20
_diffrn_reflns_limit_k_min -20
_diffrn_reflns_limit_l_max 34
_diffrn_reflns_limit_l_min -36
_diffrn_reflns_number 28927
_diffrn_reflns_theta_full 32.03
_diffrn_reflns_theta_max 32.03
_diffrn_reflns_theta_min 1.88
_exptl_absorpt_coefficient_mu 1.674
_exptl_absorpt_correction_T_max 0.6934
_exptl_absorpt_correction_T_min 0.5927
_exptl_absorpt_correction_type multi-scan
_exptl_absorpt_process_details '(SADABS; Bruker, 2010)'
_exptl_crystal_colour colourless
_exptl_crystal_density_diffrn 1.541
_exptl_crystal_density_method 'not measured'
_exptl_crystal_description block
_exptl_crystal_F_000 1962
_exptl_crystal_size_max 0.35
_exptl_crystal_size_mid 0.27
_exptl_crystal_size_min 0.24
_refine_diff_density_max 1.025
_refine_diff_density_min -0.630
_refine_ls_abs_structure_details 'Flack (1983), 3011 Friedel pairs'
_refine_ls_abs_structure_Flack 0.089(8)
_refine_ls_extinction_method none
_refine_ls_goodness_of_fit_ref 1.040
_refine_ls_hydrogen_treatment constr
_refine_ls_matrix_type full
_refine_ls_number_parameters 260
_refine_ls_number_reflns 6212
_refine_ls_number_restraints 16
_refine_ls_restrained_S_all 1.042
_refine_ls_R_factor_all 0.0351
_refine_ls_R_factor_gt 0.0350
_refine_ls_shift/su_max 0.001
_refine_ls_shift/su_mean 0.000
_refine_ls_structure_factor_coef Fsqd
_refine_ls_weighting_details 'calc w=1/[\s^2^(Fo^2^)+(0.0501P)^2^+0.0000P] where P=(Fo^2^+2Fc^2^)/3'
_refine_ls_weighting_scheme calc
_refine_ls_wR_factor_gt 0.0850
_refine_ls_wR_factor_ref 0.0852
_reflns_number_gt 6197
_reflns_number_total 6212
_reflns_threshold_expression I>2sigma(I)
_cod_data_source_file nc2251.cif
_cod_data_source_block I
_cod_original_sg_symbol_H-M 'R 3'
_cod_database_code 2232871
_cod_database_fobs_code 2232871

loop_
_symmetry_equiv_pos_as_xyz
'x, y, z'
'-y, x-y, z'
'-x+y, -x, z'
'x+2/3, y+1/3, z+1/3'
'-y+2/3, x-y+1/3, z+1/3'
'-x+y+2/3, -x+1/3, z+1/3'
'x+1/3, y+2/3, z+2/3'
'-y+1/3, x-y+2/3, z+2/3'
'-x+y+1/3, -x+2/3, z+2/3'

loop_
_atom_site_type_symbol
_atom_site_label
_atom_site_fract_x
_atom_site_fract_y
_atom_site_fract_z
_atom_site_U_iso_or_equiv
_atom_site_adp_type
_atom_site_calc_flag
_atom_site_refinement_flags
_atom_site_occupancy
_atom_site_symmetry_multiplicity
_atom_site_disorder_assembly
_atom_site_disorder_group
Tb Tb 0.6667 0.3333 0.0413 0.01172(5) Uani d S 1 3 . .
O O1 0.79633(18) 0.47581(17) 0.08025(10) 0.0197(4) Uani d . 1 1 . .
C C1 0.8664(2) 0.5704(2) 0.10997(12) 0.0167(4) Uani d . 1 1 A .
C C2 0.9868(2) 0.6079(2) 0.09631(12) 0.0190(5) Uani d D 1 1 . .
C C3 1.0824(2) 0.6674(3) 0.12849(16) 0.0288(7) Uani d D 1 1 . .
H H3 1.0822 0.6906 0.1647 0.035 Uiso calc R 1 1 . .
C C4 1.1800(3) 0.6882(3) 0.0992(2) 0.0363(8) Uani d D 1 1 . .
H H4 1.2527 0.7275 0.1140 0.044 Uiso calc R 1 1 . .
C C5 1.1588(3) 0.6466(4) 0.0488(2) 0.0375(9) Uani d D 1 1 . .
H H5 1.2143 0.6538 0.0241 0.045 Uiso calc R 1 1 . .
S S1 1.02039(8) 0.57944(10) 0.03432(4) 0.0351(2) Uani d D 1 1 . .
C C6 0.8418(2) 0.6629(2) 0.09634(12) 0.0187(5) Uani d . 1 1 . .
C C7 0.9090(3) 0.7650(2) 0.07317(15) 0.0253(6) Uani d . 1 1 . .
H H7 0.9852 0.7933 0.0649 0.030 Uiso calc R 1 1 . .
C C8 0.8506(4) 0.8236(3) 0.0629(2) 0.0325(8) Uani d . 1 1 . .
H H8 0.8838 0.8946 0.0463 0.039 Uiso calc R 1 1 . .
C C9 0.7454(4) 0.7689(3) 0.07891(19) 0.0356(8) Uani d . 1 1 . .
H H9 0.6957 0.7967 0.0757 0.043 Uiso calc R 1 1 . .
S S2 0.71026(8) 0.64206(9) 0.10600(6) 0.0457(3) Uani d . 1 1 . .
C C10 0.8529(3) 0.5479(3) 0.17053(15) 0.0199(5) Uani d D 1 1 . .
C C11A 0.8283(16) 0.4490(13) 0.1987(6) 0.030(3) Uani d PD 0.56 1 A 1
H H11A 0.8100 0.3808 0.1816 0.036 Uiso calc PR 0.56 1 A 1
C C12 0.8348(4) 0.4655(4) 0.25796(17) 0.0389(9) Uani d D 1 1 . .
H H12 0.8268 0.4123 0.2844 0.047 Uiso calc R 1 1 A 1
C C13 0.8540(4) 0.5678(4) 0.26810(18) 0.0424(10) Uani d D 1 1 A .
H H13 0.8523 0.5917 0.3040 0.051 Uiso calc R 1 1 B 1
S S3A 0.8801(5) 0.6495(4) 0.21652(15) 0.0368(10) Uani d PD 0.56 1 A 1
C C11B 0.8561(19) 0.6242(19) 0.2149(5) 0.032(4) Uani d PD 0.44 1 A 2
H H11B 0.8589 0.6934 0.2105 0.038 Uiso calc PR 0.44 1 A 2
S S3B 0.8378(5) 0.4296(4) 0.19555(18) 0.0260(7) Uani d PD 0.44 1 A 2
O O2 0.54323(18) 0.20269(19) -0.03269(10) 0.0211(4) Uani d . 1 1 D .
C C14 0.4229(3) 0.1518(4) -0.0337(2) 0.0463(12) Uani d . 1 1 D .
H H14A 0.4009 0.1996 -0.0535 0.056 Uiso calc R 1 1 . .
H H14B 0.3933 0.1409 0.0037 0.056 Uiso calc R 1 1 . .
C C15 0.3793(4) 0.0435(4) -0.0614(2) 0.0401(9) Uani d D 1 1 . .
H H15A 0.3016 0.0124 -0.0736 0.048 Uiso calc R 1 1 C 1
H H15B 0.3870 -0.0118 -0.0394 0.048 Uiso calc R 1 1 C 1
C C16A 0.4628(7) 0.0895(11) -0.1084(4) 0.041(3) Uani d PD 0.50 1 D 1
H H16A 0.4482 0.1378 -0.1324 0.049 Uiso calc PR 0.50 1 D 1
H H16B 0.4616 0.0291 -0.1301 0.049 Uiso calc PR 0.50 1 D 1
C C16B 0.4724(8) 0.0512(9) -0.0970(6) 0.045(3) Uani d PD 0.50 1 D 2
H H16C 0.4575 0.0568 -0.1358 0.054 Uiso calc PR 0.50 1 D 2
H H16D 0.4818 -0.0141 -0.0918 0.054 Uiso calc PR 0.50 1 D 2
C C17 0.5743(3) 0.1570(3) -0.07751(15) 0.0311(7) Uani d D 1 1 . .
H H17A 0.6026 0.1083 -0.0646 0.037 Uiso calc R 1 1 D 1
H H17B 0.6313 0.2164 -0.1006 0.037 Uiso calc R 1 1 D 1
O O3 1.3333 0.6667 -0.0517(2) 0.0472(13) Uani d SD 1 3 . .
C C18A 1.3679(16) 0.7658(11) -0.0835(5) 0.044(3) Uani d PD 0.33 1 E 1
H H18A 1.4446 0.8179 -0.0763 0.053 Uiso d PR 0.33 1 E 1
H H18B 1.3247 0.7999 -0.0742 0.053 Uiso d PR 0.33 1 E 1
C C18B 1.281(2) 0.704(3) -0.0866(7) 0.075(8) Uani d PD 0.33 1 . 2
H H18C 1.2850 0.7696 -0.0715 0.090 Uiso d PR 0.33 1 . 2
H H18D 1.2045 0.6491 -0.0927 0.090 Uiso d PR 0.33 1 . 2
C C19 1.3533(12) 0.7336(10) -0.1395(4) 0.074(3) Uani d P 0.67 1 . .
H H19A 1.4201 0.7409 -0.1546 0.089 Uiso d PR 0.33 1 E 1
H H19B 1.3321 0.7787 -0.1599 0.089 Uiso d PR 0.33 1 E 1
H H19C 1.4188 0.8055 -0.1379 0.089 Uiso d PR 0.33 1 E 2
H H19D 1.3108 0.7296 -0.1709 0.089 Uiso d PR 0.33 1 E 2

loop_
_atom_site_aniso_label
_atom_site_aniso_U_11
_atom_site_aniso_U_22
_atom_site_aniso_U_33
_atom_site_aniso_U_12
_atom_site_aniso_U_13
_atom_site_aniso_U_23
Tb 0.01092(5) 0.01092(5) 0.01332(7) 0.00546(3) 0.000 0.000
O1 0.0189(9) 0.0130(8) 0.0235(11) 0.0052(7) -0.0053(8) -0.0044(7)
C1 0.0138(10) 0.0137(10) 0.0216(12) 0.0061(9) -0.0011(9) -0.0025(9)
C2 0.0156(11) 0.0169(11) 0.0252(13) 0.0086(9) 0.0015(9) 0.0004(9)
C3 0.0110(11) 0.0334(16) 0.0367(17) 0.0071(11) -0.0005(11) -0.0034(13)
C4 0.0178(14) 0.0357(18) 0.053(2) 0.0119(13) -0.0017(14) -0.0001(17)
C5 0.0255(16) 0.040(2) 0.053(3) 0.0207(16) 0.0101(18) 0.006(2)
S1 0.0271(4) 0.0457(5) 0.0319(4) 0.0179(4) 0.0020(3) -0.0092(4)
C6 0.0164(11) 0.0191(11) 0.0215(12) 0.0095(10) 0.0008(9) -0.0019(9)
C7 0.0245(13) 0.0151(11) 0.0383(17) 0.0115(11) 0.0079(12) 0.0043(11)
C8 0.040(2) 0.0223(15) 0.041(2) 0.0198(15) 0.0095(17) 0.0079(15)
C9 0.0390(19) 0.0344(18) 0.046(2) 0.0281(17) 0.0047(16) 0.0049(16)
S2 0.0235(4) 0.0370(5) 0.0825(9) 0.0196(4) 0.0158(5) 0.0256(5)
C10 0.0178(12) 0.0154(12) 0.0230(14) 0.0056(10) -0.0037(11) -0.0016(10)
C11A 0.024(4) 0.032(7) 0.030(4) 0.011(4) 0.002(3) -0.005(4)
C12 0.037(2) 0.049(2) 0.0327(18) 0.0232(18) 0.0070(15) 0.0148(17)
C13 0.041(2) 0.048(2) 0.0301(18) 0.0158(19) 0.0044(16) -0.0073(17)
S3A 0.044(3) 0.0330(17) 0.0282(12) 0.0154(16) 0.0046(10) -0.0027(9)
C11B 0.026(9) 0.045(12) 0.028(7) 0.020(9) 0.019(5) 0.016(6)
S3B 0.0308(16) 0.0257(14) 0.0248(12) 0.0165(10) 0.0004(9) 0.0016(10)
O2 0.0186(9) 0.0222(10) 0.0196(11) 0.0079(8) -0.0026(7) -0.0064(8)
C14 0.0178(14) 0.040(2) 0.065(3) 0.0025(14) 0.0038(16) -0.029(2)
C15 0.0283(17) 0.0326(18) 0.051(2) 0.0087(15) -0.0061(16) -0.0159(17)
C16A 0.021(4) 0.049(6) 0.042(6) 0.010(4) -0.006(3) -0.028(5)
C16B 0.026(4) 0.039(5) 0.062(8) 0.009(4) -0.002(4) -0.028(5)
C17 0.0254(15) 0.0307(16) 0.0292(16) 0.0080(13) 0.0025(12) -0.0137(13)
O3 0.057(2) 0.057(2) 0.028(2) 0.0283(11) 0.000 0.000
C18A 0.064(10) 0.046(7) 0.036(6) 0.038(8) -0.004(6) -0.003(5)
C18B 0.104(18) 0.15(2) 0.039(8) 0.11(2) 0.021(10) 0.035(12)
C19 0.104(9) 0.090(8) 0.034(4) 0.054(8) 0.007(6) 0.026(5)

loop_
_atom_type_symbol
_atom_type_description
_atom_type_scat_dispersion_real
_atom_type_scat_dispersion_imag
_atom_type_scat_source
C C 0.0033 0.0016 'International Tables Vol C Tables 4.2.6.8 and 6.1.1.4'
H H 0.0000 0.0000 'International Tables Vol C Tables 4.2.6.8 and 6.1.1.4'
O O 0.0106 0.0060 'International Tables Vol C Tables 4.2.6.8 and 6.1.1.4'
S S 0.1246 0.1234 'International Tables Vol C Tables 4.2.6.8 and 6.1.1.4'
Tb Tb -0.1723 4.1537 'International Tables Vol C Tables 4.2.6.8 and 6.1.1.4'

loop_
_geom_angle_atom_site_label_1
_geom_angle_atom_site_label_2
_geom_angle_atom_site_label_3
_geom_angle_site_symmetry_1
_geom_angle_site_symmetry_3
_geom_angle
O1 Tb O1 2_655 . 101.20(8)
O1 Tb O1 2_655 3_665 101.20(8)
O1 Tb O1 . 3_665 101.20(8)
O1 Tb O2 2_655 2_655 160.88(8)
O1 Tb O2 . 2_655 91.79(8)
O1 Tb O2 3_665 2_655 89.80(8)
O1 Tb O2 2_655 3_665 91.79(8)
O1 Tb O2 . 3_665 89.80(8)
O1 Tb O2 3_665 3_665 160.88(8)
O2 Tb O2 2_655 3_665 74.13(8)
O1 Tb O2 2_655 . 89.80(8)
O1 Tb O2 . . 160.89(8)
O1 Tb O2 3_665 . 91.79(8)
O2 Tb O2 2_655 . 74.13(8)
O2 Tb O2 3_665 . 74.13(8)
C1 O1 Tb . . 170.14(19)
O1 C1 C10 . . 111.6(2)
O1 C1 C2 . . 109.8(2)
C10 C1 C2 . . 106.9(2)
O1 C1 C6 . . 109.5(2)
C10 C1 C6 . . 109.5(2)
C2 C1 C6 . . 109.6(2)
C3 C2 C1 . . 129.1(3)
C3 C2 S1 . . 110.8(2)
C1 C2 S1 . . 120.1(2)
C2 C3 C4 . . 110.7(3)
C2 C3 H3 . . 124.6
C4 C3 H3 . . 124.6
C5 C4 C3 . . 113.5(3)
C5 C4 H4 . . 123.3
C3 C4 H4 . . 123.3
C4 C5 S1 . . 112.1(3)
C4 C5 H5 . . 124.0
S1 C5 H5 . . 124.0
C2 S1 C5 . . 92.9(2)
C7 C6 C1 . . 129.7(3)
C7 C6 S2 . . 110.4(2)
C1 C6 S2 . . 119.7(2)
C6 C7 C8 . . 112.0(3)
C6 C7 H7 . . 124.0
C8 C7 H7 . . 124.0
C9 C8 C7 . . 113.4(3)
C9 C8 H8 . . 123.3
C7 C8 H8 . . 123.3
C8 C9 S2 . . 111.8(3)
C8 C9 H9 . . 124.1
S2 C9 H9 . . 124.1
C9 S2 C6 . . 92.31(17)
C11A C10 C11B . . 103.5(10)
C11A C10 C1 . . 128.7(6)
C11B C10 C1 . . 127.7(9)
C11A C10 S3B . . 9.9(7)
C11B C10 S3B . . 111.7(9)
C1 C10 S3B . . 120.5(3)
C11A C10 S3A . . 108.9(6)
C11B C10 S3A . . 10.3(9)
C1 C10 S3A . . 122.2(3)
S3B C10 S3A . . 116.0(3)
C10 C11A C12 . . 111.6(9)
C10 C11A H11A . . 124.2
C12 C11A H11A . . 124.2
C13 C12 C11A . . 108.4(6)
C13 C12 S3B . . 118.9(4)
C11A C12 S3B . . 12.2(5)
C13 C12 H12 . . 125.8
C11A C12 H12 . . 125.8
S3B C12 H12 . . 115.0
C12 C13 C11B . . 109.3(9)
C12 C13 S3A . . 117.1(4)
C11B C13 S3A . . 12.1(8)
C12 C13 H13 . . 121.4
C11B C13 H13 . . 128.3
S3A C13 H13 . . 121.4
C13 S3A C10 . . 93.6(3)
C10 C11B C13 . . 106.0(16)
C10 C11B H11B . . 127.0
C13 C11B H11B . . 127.0
C12 S3B C10 . . 93.3(3)
C17 O2 C14 . . 107.3(3)
C17 O2 Tb . . 128.35(19)
C14 O2 Tb . . 124.1(2)
O2 C14 C15 . . 106.8(3)
O2 C14 H14A . . 110.4
C15 C14 H14A . . 110.4
O2 C14 H14B . . 110.4
C15 C14 H14B . . 110.4
H14A C14 H14B . . 108.6
C14 C15 C16B . . 107.1(5)
C14 C15 C16A . . 94.9(5)
C16B C15 C16A . . 25.4(6)
C14 C15 H15A . . 112.8
C16B C15 H15A . . 124.1
C16A C15 H15A . . 112.8
C14 C15 H15B . . 112.8
C16B C15 H15B . . 87.4
C16A C15 H15B . . 112.8
H15A C15 H15B . . 110.2
C15 C16A C17 . . 101.5(7)
C15 C16A H16A . . 111.5
C17 C16A H16A . . 111.5
C15 C16A H16B . . 111.5
C17 C16A H16B . . 111.5
H16A C16A H16B . . 109.3
C15 C16B C17 . . 103.5(6)
C15 C16B H16C . . 111.1
C17 C16B H16C . . 111.1
C15 C16B H16D . . 111.1
C17 C16B H16D . . 111.1
H16C C16B H16D . . 109.0
O2 C17 C16B . . 109.2(5)
O2 C17 C16A . . 102.3(5)
C16B C17 C16A . . 25.2(6)
O2 C17 H17A . . 111.3
C16B C17 H17A . . 86.4
C16A C17 H17A . . 111.3
O2 C17 H17B . . 111.3
C16B C17 H17B . . 126.5
C16A C17 H17B . . 111.3
H17A C17 H17B . . 109.2
C18B O3 C18B 2_755 3_775 85.6(12)
C18B O3 C18B 2_755 . 85.6(12)
C18B O3 C18B 3_775 . 85.6(12)
C18B O3 C18A 2_755 2_755 44.9(12)
C18B O3 C18A 3_775 2_755 108.7(10)
C18B O3 C18A . 2_755 51.6(13)
C18B O3 C18A 2_755 3_775 51.6(13)
C18B O3 C18A 3_775 3_775 44.9(12)
C18B O3 C18A . 3_775 108.7(10)
C18A O3 C18A 2_755 3_775 93.4(8)
C18B O3 C18A 2_755 . 108.7(10)
C18B O3 C18A 3_775 . 51.6(13)
C18B O3 C18A . . 44.9(12)
C18A O3 C18A 2_755 . 93.4(8)
C18A O3 C18A 3_775 . 93.4(8)
C19 C18A O3 . . 107.2(10)
C19 C18A H18A . . 110.0
O3 C18A H18A . . 109.6
C19 C18A H18B . . 110.9
O3 C18A H18B . . 110.6
H18A C18A H18B . . 108.5
C19 C18A H18C . . 104.9
O3 C18A H18C . . 92.3
H18A C18A H18C . . 130.0
H18B C18A H18C . . 23.2
C19 C18A H19C . . 38.3
O3 C18A H19C . . 135.4
H18A C18A H19C . . 75.0
H18B C18A H19C . . 109.3
H18C C18A H19C . . 119.2
O3 C18B C19 . . 102.9(11)
O3 C18B C19 . 2_755 96.9(12)
C19 C18B C19 . 2_755 51.9(10)
O3 C18B C18B . 3_775 47.2(6)
C19 C18B C18B . 3_775 58.0(10)
C19 C18B C18B 2_755 3_775 80.3(7)
O3 C18B C18B . 2_755 47.2(6)
C19 C18B C18B . 2_755 83.5(6)
C19 C18B C18B 2_755 2_755 51.7(8)
C18B C18B C18B 3_775 2_755 60.000(3)
O3 C18B H18B . . 100.8
C19 C18B H18B . . 90.9
C19 C18B H18B 2_755 . 141.7
C18B C18B H18B 3_775 . 87.3
C18B C18B H18B 2_755 . 144.3
O3 C18B H18C . . 108.8
C19 C18B H18C . . 110.2
C19 C18B H18C 2_755 . 152.2
C18B C18B H18C 3_775 . 109.4
C18B C18B H18C 2_755 . 155.6
H18B C18B H18C . . 24.0
O3 C18B H18D . . 112.3
C19 C18B H18D . . 112.8
C19 C18B H18D 2_755 . 68.2
C18B C18B H18D 3_775 . 140.5
C18B C18B H18D 2_755 . 81.4
H18B C18B H18D . . 132.3
H18C C18B H18D . . 109.6
C19 C19 C19 2_755 3_775 59.9980(10)
C19 C19 C18A 2_755 . 104.8(8)
C19 C19 C18A 3_775 . 102.0(8)
C19 C19 C18B 2_755 . 68.6(14)
C19 C19 C18B 3_775 . 100.6(9)
C18A C19 C18B . . 41.9(12)
C19 C19 C18B 2_755 3_775 94.9(9)
C19 C19 C18B 3_775 3_775 59.6(11)
C18A C19 C18B . 3_775 45.4(9)
C18B C19 C18B . 3_775 70.3(9)
C19 C19 H19A 2_755 . 110.7
C19 C19 H19A 3_775 . 56.0
C18A C19 H19A . . 111.3
C18B C19 H19A . . 144.3
C18B C19 H19A 3_775 . 74.3
C19 C19 H19B 2_755 . 111.0
C19 C19 H19B 3_775 . 147.9
C18A C19 H19B . . 110.1
C18B C19 H19B . . 103.9
C18B C19 H19B 3_775 . 149.6
H19A C19 H19B . . 108.9
C19 C19 H19C 2_755 . 171.1
C19 C19 H19C 3_775 . 111.4
C18A C19 H19C . . 74.0
C18B C19 H19C . . 113.0
C18B C19 H19C 3_775 . 77.9
H19A C19 H19C . . 62.6
H19B C19 H19C . . 77.4
C19 C19 H19D 2_755 . 77.4
C19 C19 H19D 3_775 . 111.4
C18A C19 H19D . . 141.5
C18B C19 H19D . . 111.1
C18B C19 H19D 3_775 . 170.6
H19A C19 H19D . . 103.1
H19B C19 H19D . . 39.8
H19C C19 H19D . . 109.3

loop_
_geom_bond_atom_site_label_1
_geom_bond_atom_site_label_2
_geom_bond_site_symmetry_2
_geom_bond_distance
Tb O1 2_655 2.129(2)
Tb O1 . 2.129(2)
Tb O1 3_665 2.129(2)
Tb O2 2_655 2.543(2)
Tb O2 3_665 2.543(2)
Tb O2 . 2.543(2)
O1 C1 . 1.392(3)
C1 C10 . 1.519(5)
C1 C2 . 1.522(4)
C1 C6 . 1.526(4)
C2 C3 . 1.409(4)
C2 S1 . 1.703(3)
C3 C4 . 1.435(5)
C3 H3 . 0.9500
C4 C5 . 1.340(7)
C4 H4 . 0.9500
C5 S1 . 1.706(4)
C5 H5 . 0.9500
C6 C7 . 1.375(4)
C6 S2 . 1.720(3)
C7 C8 . 1.432(5)
C7 H7 . 0.9500
C8 C9 . 1.327(6)
C8 H8 . 0.9500
C9 S2 . 1.713(4)
C9 H9 . 0.9500
C10 C11A . 1.423(13)
C10 C11B . 1.510(19)
C10 S3B . 1.670(5)
C10 S3A . 1.701(6)
C11A C12 . 1.475(14)
C11A H11A . 0.9500
C12 C13 . 1.334(6)
C12 S3B . 1.626(6)
C12 H12 . 0.9500
C13 C11B . 1.523(19)
C13 S3A . 1.622(7)
C13 H13 . 0.9500
C11B H11B . 0.9500
O2 C17 . 1.445(4)
O2 C14 . 1.456(4)
C14 C15 . 1.481(6)
C14 H14A . 0.9900
C14 H14B . 0.9900
C15 C16B . 1.522(11)
C15 C16A . 1.536(11)
C15 H15A . 0.9900
C15 H15B . 0.9900
C16A C17 . 1.553(10)
C16A H16A . 0.9900
C16A H16B . 0.9900
C16B C17 . 1.524(10)
C16B H16C . 0.9900
C16B H16D . 0.9900
C17 H17A . 0.9900
C17 H17B . 0.9900
O3 C18B 2_755 1.387(12)
O3 C18B 3_775 1.387(12)
O3 C18B . 1.387(12)
O3 C18A 2_755 1.444(13)
O3 C18A 3_775 1.444(13)
O3 C18A . 1.444(13)
C18A C19 . 1.435(17)
C18A H18A . 0.9599
C18A H18B . 0.9599
C18A H18C . 1.2167
C18B C19 . 1.57(2)
C18B C19 2_755 1.70(3)
C18B C18B 3_775 1.89(2)
C18B C18B 2_755 1.89(2)
C18B H18B . 1.1962
C18B H18C . 0.9600
C18B H18D . 0.9600
C19 C19 2_755 1.434(19)
C19 C19 3_775 1.435(19)
C19 C18B 3_775 1.70(3)
C19 H19A . 0.9600
C19 H19B . 0.9599
C19 H19C . 0.9600
C19 H19D . 0.9598
